data_1571961
loop_
_publ_author_name
'Zhao, Lingli'
'Wu, Zeng'
'Qin, Hanwen'
'Bin, Guangxiong'
'Gao, Junxiang'
'Zeng, Weixuan'
'Zhao, Yan'
'Chen, Huajie'

_publ_section_title
;
 Ambipolar conjugated ladder polymers by room-temperature Knoevenagel
 polymerization.
;
_journal_issue 29
_journal_name_full 'Chemical science'
_journal_page_first 11594
_journal_page_last 11603
_journal_paper_doi 10.1039/d4sc03222e
_journal_volume 15
_journal_year 2024
_chemical_formula_moiety 'C112 H124 N8'
_chemical_formula_sum 'C112 H124 N8'
_chemical_formula_weight 1582.18
_space_group_crystal_system monoclinic
_space_group_IT_number 15
_space_group_name_Hall '-I 2ya'
_space_group_name_H-M_alt 'I 1 2/a 1'
_atom_sites_solution_hydrogens geom
_atom_sites_solution_primary dual
_audit_creation_date 2024-04-18
_audit_creation_method
;
Olex2 1.5-beta
(compiled 2022.04.07 svn.rca3783a0 for OlexSys, GUI svn.r6439)
;
_audit_update_record
;
2024-05-04 deposited with the CCDC.	2024-06-20 downloaded from the CCDC.
;
_cell_angle_alpha 90
_cell_angle_beta 90.107(2)
_cell_angle_gamma 90
_cell_formula_units_Z 4
_cell_length_a 15.0671(3)
_cell_length_b 13.6045(3)
_cell_length_c 46.1940(9)
_cell_measurement_reflns_used 8466
_cell_measurement_temperature 100.00(10)
_cell_measurement_theta_max 71.9090
_cell_measurement_theta_min 3.3830
_cell_volume 9468.8(3)
_computing_cell_refinement 'CrysAlisPro 1.171.43.92a (Rigaku OD, 2023)'
_computing_data_collection 'CrysAlisPro 1.171.43.92a (Rigaku OD, 2023)'
_computing_data_reduction 'CrysAlisPro 1.171.43.92a (Rigaku OD, 2023)'
_computing_molecular_graphics 'Olex2 1.5-beta (Dolomanov et al., 2009)'
_computing_publication_material 'Olex2 1.5-beta (Dolomanov et al., 2009)'
_computing_structure_refinement 'SHELXL 2018/3 (Sheldrick, 2015)'
_computing_structure_solution 'SHELXT 2018/2 (Sheldrick, 2018)'
_diffrn_ambient_environment N~2~
_diffrn_ambient_temperature 100.00(10)
_diffrn_detector 'Hybrid Pixel Array Detector'
_diffrn_detector_area_resol_mean 10.0000
_diffrn_detector_type HyPix
_diffrn_measured_fraction_theta_full 0.993
_diffrn_measured_fraction_theta_max 0.993
_diffrn_measurement_details
;
List of Runs (angles in degrees, time in seconds):

  # Type    Start    End  Width  t~exp~   \w     \q     \k     \f   Frames
#--------------------------------------------------------------------------
  1  \w    -57.00 -19.00   0.50   20.00    --  -46.12 107.00 101.00   76
  2  \w     18.00  73.00   0.50   20.00    --   46.12-107.00   3.00  110
  3  \w   -129.00-103.00   0.50   10.00    --  -99.00-107.00   3.00   52
  4  \w   -107.00 -31.00   0.50   10.00    --  -99.00 107.00 101.00  152
  5  \w     73.00 102.00   0.50   10.00    --   99.00-107.00   3.00   58
  6  \w     88.00 168.00   0.50   10.00    --   99.00 107.00 101.00  160
  7  \w    -23.00  26.00   0.50   20.00    --  -46.12  19.00  90.00   98
  8  \w    -70.00 -31.00   0.50   20.00    --  -46.12 -57.00 -60.00   78
  9  \w   -117.00 -76.00   0.50   20.00    --  -46.12 -57.00 -60.00   82
 10  \w    -23.00  29.00   0.50   20.00    --  -46.12  19.00-150.00  104
 11  \w    -19.00  16.00   0.50   20.00    --   46.12 -37.00-120.00   70
 12  \w    -55.00 -29.00   0.50   10.00    --  -99.00  61.00  90.00   52
 13  \w    -55.00 -30.00   0.50   10.00    --  -99.00  61.00  60.00   50
 14  \w   -149.00 -97.00   0.50   10.00    --  -99.00 -94.00  60.00  104
 15  \w    -57.00 -31.00   0.50   10.00    --  -99.00  61.00 120.00   52
 16  \w   -169.00 -75.00   0.50   10.00    --  -99.00-125.00 -60.00  188
 17  \w   -171.00 -76.00   0.50   10.00    --  -99.00 -77.00  30.00  190
 18  \w    -99.00 -50.00   0.50   10.00    --  -99.00  77.00 120.00   98
 19  \w     27.00  52.00   0.50   10.00    --   99.00 -45.00-150.00   50
 20  \w     28.00  53.00   0.50   10.00    --   99.00 -45.00  60.00   50
 21  \w     28.00  66.00   0.50   10.00    --   99.00 -94.00 -60.00   76
 22  \w     27.00  52.00   0.50   10.00    --   99.00 -45.00   0.00   50
 23  \w     27.00  52.00   0.50   10.00    --   99.00 -45.00-180.00   50
 24  \w     74.00  99.00   0.50   10.00    --   99.00 -94.00 -60.00   50
 25  \w     28.00  53.00   0.50   10.00    --   99.00 -45.00 150.00   50
;
_diffrn_measurement_device 'four-circle diffractometer'
_diffrn_measurement_device_type 'XtaLAB Synergy R, DW system, HyPix'
_diffrn_measurement_method '\w scans'
_diffrn_orient_matrix_type 'CrysAlisPro convention (1999,Acta A55,543-557)'
_diffrn_orient_matrix_UB_11 0.0517465000
_diffrn_orient_matrix_UB_12 -0.0676890000
_diffrn_orient_matrix_UB_13 0.0207751000
_diffrn_orient_matrix_UB_21 -0.0134799000
_diffrn_orient_matrix_UB_22 -0.0867373000
_diffrn_orient_matrix_UB_23 -0.0209881000
_diffrn_orient_matrix_UB_31 0.0871733000
_diffrn_orient_matrix_UB_32 0.0267346000
_diffrn_orient_matrix_UB_33 -0.0154902000
_diffrn_radiation_monochromator mirror
_diffrn_radiation_probe x-ray
_diffrn_radiation_type 'Cu K\a'
_diffrn_radiation_wavelength 1.54184
_diffrn_reflns_av_R_equivalents 0.0629
_diffrn_reflns_av_unetI/netI 0.0542
_diffrn_reflns_Laue_measured_fraction_full 0.993
_diffrn_reflns_Laue_measured_fraction_max 0.993
_diffrn_reflns_limit_h_max 17
_diffrn_reflns_limit_h_min -16
_diffrn_reflns_limit_k_max 16
_diffrn_reflns_limit_k_min -16
_diffrn_reflns_limit_l_max 54
_diffrn_reflns_limit_l_min -54
_diffrn_reflns_number 32783
_diffrn_reflns_point_group_measured_fraction_full 0.993
_diffrn_reflns_point_group_measured_fraction_max 0.993
_diffrn_reflns_theta_full 66.599
_diffrn_reflns_theta_max 66.599
_diffrn_reflns_theta_min 3.387
_diffrn_source 'Rotating-anode X-ray tube'
_diffrn_source_type 'Rigaku (Cu) X-ray Source'
_exptl_absorpt_coefficient_mu 0.487
_exptl_absorpt_correction_T_max 1.00000
_exptl_absorpt_correction_T_min 0.67344
_exptl_absorpt_correction_type multi-scan
_exptl_absorpt_process_details
;
CrysAlisPro 1.171.43.92a (Rigaku Oxford Diffraction, 2023)
Empirical absorption correction using spherical harmonics,
implemented in SCALE3 ABSPACK scaling algorithm.
;
_exptl_crystal_colour 'metallic light colourless'
_exptl_crystal_density_diffrn 1.110
_exptl_crystal_description block
_exptl_crystal_F_000 3408
_exptl_crystal_size_max 0.132
_exptl_crystal_size_mid 0.1
_exptl_crystal_size_min 0.08
_refine_diff_density_max 0.525
_refine_diff_density_min -0.524
_refine_diff_density_rms 0.094
_refine_ls_extinction_method none
_refine_ls_goodness_of_fit_ref 1.448
_refine_ls_hydrogen_treatment constr
_refine_ls_matrix_type full
_refine_ls_number_parameters 599
_refine_ls_number_reflns 8304
_refine_ls_number_restraints 636
_refine_ls_restrained_S_all 69.141
_refine_ls_R_factor_all 0.1523
_refine_ls_R_factor_gt 0.1186
_refine_ls_shift/su_max 0.009
_refine_ls_shift/su_mean 0.207
_refine_ls_structure_factor_coef Fsqd
_refine_ls_weighting_details 'w=1/[\s^2^(Fo^2^)+(0.2000P)^2^] where P=(Fo^2^+2Fc^2^)/3'
_refine_ls_weighting_scheme calc
_refine_ls_wR_factor_gt 0.3478
_refine_ls_wR_factor_ref 0.3787
_reflns_Friedel_coverage 0.000
_reflns_number_gt 5448
_reflns_number_total 8304
_reflns_threshold_expression 'I > 2\s(I)'
_cod_data_source_file d4sc03222e2.cif
_cod_data_source_block n2
_cod_depositor_comments 'Adding full bibliography for 1571961.cif.'
_cod_database_code 1571961
_shelx_shelxl_version_number 2018/3
_chemical_oxdiff_formula 'C H O N S'
_shelx_space_group_comment
;
The symmetry employed for this shelxl refinement is uniquely defined
by the following loop, which should always be used as a source of
symmetry information in preference to the above space-group names.
They are only intended as comments.
;
_shelx_estimated_absorpt_t_max 0.962
_shelx_estimated_absorpt_t_min 0.938
_olex2_refinement_description
;
1. Fixed Uiso
 At 1.2 times of:
  All C(H) groups, All C(H,H) groups, All C(H,H,H,H) groups
 At 1.5 times of:
  All C(H,H,H) groups
2. Restrained distances
 C54-C55 = C54-C53
 1.54 with sigma of 0.01
 C52-C53
 1.54 with sigma of 0.01
 C55-C56
 1.54 with sigma of 0.01
 C54-C55
 1.54 with sigma of 0.01
 C30-C31 = C30-C29
 1.54 with sigma of 0.01
 C44-C43 = C44-C45
 1.54 with sigma of 0.01
 C46-C45
 1.54 with sigma of 0.01
 C46A-C45A = C45A-C44A = C44A-C43A
 1.5 with sigma of 0.01
 C58-C57 = C62-C58 = C62-C59 = C60-C59 = C61-C60
 1.54 with sigma of 0.01
 C54-C56
 2.4 with sigma of 0.01
 C53-C51
 2.4 with sigma of 0.01
 C55-C53
 2.4 with sigma of 0.01
 C54-C52
 2.45 with sigma of 0.01
 C61-C59
 2.4 with sigma of 0.01
 C58-C50
 2.42 with sigma of 0.01
3. Rigid bond restraints
 C55, C54, C53, C52, C51
 with sigma for 1-2 distances of 0.00007 and sigma for 1-3 distances of 0.00007
 C51, C50
 with sigma for 1-2 distances of 0.006 and sigma for 1-3 distances of 0.006
 C61, C60, C59, C62, C58, C57, C50
 with sigma for 1-2 distances of 0.0008 and sigma for 1-3 distances of 0.0008
 C60, C61
 with sigma for 1-2 distances of 0.00009 and sigma for 1-3 distances of 0.00009
4. Uiso/Uaniso restraints and constraints
C44 \\sim C45 \\sim C46: within 2A with sigma of 0.0007 and sigma for terminal
atoms of 0.0014 within 2A
C55 \\sim C54 \\sim C53 \\sim C52 \\sim C51: within 2A with sigma of 0.0006 and
sigma for terminal atoms of 0.0012 within 2A
C45 \\sim C46 \\sim C44: within 2A with sigma of 0.0004 and sigma for terminal
atoms of 0.0008 within 2A
C51 \\sim C50: within 2A with sigma of 0.0004 and sigma for terminal atoms of
0.0008 within 2A
C59 \\sim C62 \\sim C58 \\sim C57 \\sim C50: within 2A with sigma of 0.0001 and
sigma for terminal atoms of 0.0002 within 2A
C59 \\sim C62: within 2A with sigma of 0.00008 and sigma for terminal atoms of
0.00016 within 2A
C60 \\sim C59: within 2A with sigma of 0.00008 and sigma for terminal atoms of
0.00016 within 2A
Uanis(C56) \\sim Ueq: with sigma of 0.0005 and sigma for terminal atoms of 0.001
Uanis(C44A) = Uanis(C45A) = Uanis(C46A) = Uanis(C43A) = Uanis(C42)
Uanis(C50) = Uanis(C49) = Uanis(C48)
5. Rigid body (RIGU) restrains
 N1, N2, N3, N4, C1, C2, C3, C4, C5, C6, C7, C8, C9, C10, C11, C12, C13, C14,
 C15, C16, C17, C18, C19, C20, C21, C22, C23, C24, C25, C26, C27, C28, C29, C30,
  C31, C32, C33, C34, C35, C36, C37, C38, C39, C40, C41, C42, C43, C44, C45,
 C46, C47, C48, C49, C50, C51, C52, C53, C54, C55, C56
 with sigma for 1-2 distances of 0.001 and sigma for 1-3 distances of 0.004
 N1, N2, N3, N4, C1, C2, C3, C4, C5, C6, C7, C8, C9, C10, C11, C12, C13, C14,
 C15, C16, C17, C18, C19, C20, C21, C22, C23, C24, C25, C26, C27, C28, C29, C30,
  C31, C32, C33, C34, C35, C36, C37, C38, C39, C40, C41, C42, C43, C44, C45,
 C46, C47, C48, C49, C50, C51, C52, C53, C54, C55, C56
 with sigma for 1-2 distances of 0.001 and sigma for 1-3 distances of 0.005
 C44, N1, C11, C10, C1, C9, C2, C6, C8, C12, C3, C5, C7, C18, C13, C17, C4,
 C32, C19, C14, C16, N2, C20, C15, C21, N3, C22, C23, C33, C24, C34, N4, C35,
 C47, C25, C36, C48, C26, C37, C49, C27, C31, C38, C50, C28, C30, C39, C51, C29,
  C40, C52, C41, C53, C42, C54, C43, C55, C56, C45, C46
 with sigma for 1-2 distances of 0.001 and sigma for 1-3 distances of 0.007
 C41, C42, C43, C44, C45, C46, C44A, C45A, C46A, C43A
 with sigma for 1-2 distances of 0.001 and sigma for 1-3 distances of 0.005
 C41, C42, C43A, C44A, C45A, C46A, C40
 with sigma for 1-2 distances of 0.001 and sigma for 1-3 distances of 0.006
 C46, N1, C11, C10, C1, C9, C2, C6, C8, C12, H2, C3, C5, C7, C18, C13, C17, H3,
  C4, H5, C32, C19, H13, C14, C16, H4, N2, H19, C20, H14, C15, C21, N3, H15,
 C22, C23, C33, C24, H33A, H33B, C34, N4, H34, C35, C47, C25, H35A, H35B, C36,
 H47A, H47B, C48, C26, H36A, H36B, C37, H48A, H48B, C49, C27, C31, H37A, H37B,
 C38, H49A, H49B, C50, H27, C28, H31, C30, H38A, H38B, C39, C51, H28, C29, H30,
 H39A, H39B, C40, C52, H29, H40A, H40B, C41, C53, H41A, H41B, C42, C54, H42A,
 H42B, H42C, H42D, C43, C43A, C55, H43A, H43B, C44, C44A, H43C, H43D, C56, H44A,
  H44B, C45, H44C, H44D, C45A, H45A, H45B, H45C, H45D, C46A, H46A, H46B, H46C,
 H46D, H46E, H46F
 with sigma for 1-2 distances of 0.001 and sigma for 1-3 distances of 0.007
 C52, N1, C11, C10, C1, C9, C2, C6, C8, C12, H2, C3, C5, C7, C18, C13, C17, H3,
  C4, H5, C32, C19, H13, C14, C16, H4, N2, H19, C20, H14, C15, C21, N3, H15,
 C22, C23, C33, C24, H33A, H33B, C34, N4, H34, C35, C47, C25, H35A, H35B, C36,
 H47A, H47B, C48, C26, H36A, H36B, C37, H48A, H48B, C49, C27, C31, H37A, H37B,
 C38, H49A, H49B, C50, H27, C28, C30, H31, H38A, H38B, C39, H50B, H50A, C51,
 C57, H28, C29, H30, H39A, H39B, C40, H51A, H51B, H57A, H57B, C58, H29, H40A,
 H40B, C41, H52A, H52B, C53, C62, H41A, H41B, C42, H53A, H53B, C54, C59, H62A,
 H62B, H42A, H42B, H42C, H42D, C43, C43A, H54A, H54B, C55, C60, H43A, H43B, C44,
  C44A, H43C, H43D, H55A, H55B, C56, H60A, H60B, C61, H44A, H44B, C45, H44C,
 H44D, C45A, H56A, H56B, H56C, H45A, H45B, C46, H45C, H45D, C46A, H46A, H46B,
 H46C, H46D, H46E, H46F
 with sigma for 1-2 distances of 0.001 and sigma for 1-3 distances of 0.004
6. Others
 Fixed Sof: H42A(0.5) H42B(0.5) H42C(0.5) H42D(0.5) C43(0.5) H43A(0.5)
 H43B(0.5) C44(0.5) H44A(0.5) H44B(0.5) C45(0.5) H45A(0.5) H45B(0.5) C46(0.5)
 H46A(0.5) H46B(0.5) H46C(0.5) H50A(0.5) H50B(0.5) H50C(0.5) H50D(0.5) C51(0.5)
 H51A(0.5) H51B(0.5) C52(0.5) H52A(0.5) H52B(0.5) C53(0.5) H53A(0.5) H53B(0.5)
 C54(0.5) H54A(0.5) H54B(0.5) C55(0.5) H55A(0.5) H55B(0.5) C56(0.5) H56A(0.5)
 H56B(0.5) H56C(0.5) C44A(0.5) H44C(0.5) H44D(0.5) C45A(0.5) H45C(0.5)
 H45D(0.5) C46A(0.5) H46D(0.5) H46E(0.5) H46F(0.5) C43A(0.5) H43C(0.5)
 H43D(0.5) C60(0.5) H60A(0.5) H60B(0.5) C59(0.5) H59A(0.5) H59B(0.5) C57(0.5)
 H57A(0.5) H57B(0.5) C61(0.5) H61A(0.5) H61B(0.5) H61C(0.5) C58(0.5) H58A(0.5)
 H58B(0.5) C62(0.5) H62A(0.5) H62B(0.5)
7.a Ternary CH refined with riding coordinates:
 C34(H34)
7.b Secondary CH2 refined with riding coordinates:
 C33(H33A,H33B), C35(H35A,H35B), C36(H36A,H36B), C37(H37A,H37B), C38(H38A,
 H38B), C39(H39A,H39B), C40(H40A,H40B), C41(H41A,H41B), C42(H42A,H42B),
 C42(H42C,H42D), C43(H43A,H43B), C44(H44A,H44B), C45(H45A,H45B), C47(H47A,H47B),
  C48(H48A,H48B), C49(H49A,H49B), C50(H50A,H50B), C50(H50C,H50D), C51(H51A,
 H51B), C52(H52A,H52B), C53(H53A,H53B), C54(H54A,H54B), C55(H55A,H55B),
 C44A(H44C,H44D), C45A(H45C,H45D), C43A(H43C,H43D), C60(H60A,H60B), C59(H59A,
 H59B), C57(H57A,H57B), C58(H58A,H58B), C62(H62A,H62B)
7.c Aromatic/amide H refined with riding coordinates:
 C2(H2), C3(H3), C4(H4), C5(H5), C13(H13), C14(H14), C15(H15), C19(H19),
 C27(H27), C28(H28), C29(H29), C30(H30), C31(H31)
7.d Idealised Me refined as rotating group:
 C46(H46A,H46B,H46C), C56(H56A,H56B,H56C), C46A(H46D,H46E,H46F), C61(H61A,H61B,
 H61C)
;
_smtbx_masks_void_probe_radius 1.2
_smtbx_masks_void_truncation_radius 1.2
_olex2_submission_special_instructions 'No special instructions were received'
_oxdiff_exptl_absorpt_empirical_details
;
Empirical correction (ABSPACK) includes:
- Absorption correction using spherical harmonics
- Frame scaling
;
_oxdiff_exptl_absorpt_empirical_full_max 2.042
_oxdiff_exptl_absorpt_empirical_full_min 0.506

loop_
_space_group_symop_operation_xyz
'x, y, z'
'-x+1/2, y, -z'
'x+1/2, y+1/2, z+1/2'
'-x+1, y+1/2, -z+1/2'
'-x, -y, -z'
'x-1/2, -y, z'
'-x+1/2, -y+1/2, -z+1/2'
'x, -y+1/2, z+1/2'

loop_
_atom_site_label
_atom_site_type_symbol
_atom_site_fract_x
_atom_site_fract_y
_atom_site_fract_z
_atom_site_U_iso_or_equiv
_atom_site_adp_type
_atom_site_occupancy
_atom_site_site_symmetry_order
_atom_site_calc_flag
_atom_site_refinement_flags_posn
_atom_site_refinement_flags_adp
_atom_site_refinement_flags_occupancy
_atom_site_disorder_assembly
_atom_site_disorder_group
N1 N 0.0200(3) 0.6025(3) 0.70889(7) 0.0628(10) Uani 1 1 d . . . . .
N2 N 0.1467(4) 0.1137(3) 0.62422(9) 0.0790(14) Uani 1 1 d . . . . .
N3 N 0.22787(19) 0.3564(2) 0.53418(6) 0.0339(7) Uani 1 1 d . . . . .
N4 N 0.20298(19) 0.6994(2) 0.52575(6) 0.0357(7) Uani 1 1 d . . . . .
C1 C 0.0458(3) 0.3521(3) 0.69477(8) 0.0477(9) Uani 1 1 d . . . . .
C2 C 0.0131(3) 0.3444(4) 0.72342(9) 0.0575(11) Uani 1 1 d . . . . .
H2 H -0.002396 0.402264 0.733735 0.069 Uiso 1 1 calc R U . . .
C3 C 0.0035(4) 0.2552(4) 0.73633(9) 0.0678(13) Uani 1 1 d . . . . .
H3 H -0.019131 0.251079 0.755470 0.081 Uiso 1 1 calc R U . . .
C4 C 0.0271(4) 0.1691(4) 0.72142(10) 0.0746(16) Uani 1 1 d . . . . .
H4 H 0.021236 0.107136 0.730699 0.089 Uiso 1 1 calc R U . . .
C5 C 0.0582(4) 0.1737(4) 0.69374(9) 0.0662(14) Uani 1 1 d . . . . .
H5 H 0.073070 0.114761 0.683822 0.079 Uiso 1 1 calc R U . . .
C6 C 0.0686(3) 0.2647(3) 0.67977(8) 0.0506(10) Uani 1 1 d . . . . .
C7 C 0.1019(3) 0.2717(3) 0.65064(8) 0.0472(9) Uani 1 1 d . . . . .
C8 C 0.1095(2) 0.3617(3) 0.63709(8) 0.0398(8) Uani 1 1 d . . . . .
C9 C 0.0842(2) 0.4500(3) 0.65208(7) 0.0394(8) Uani 1 1 d . . . . .
C10 C 0.0542(3) 0.4448(3) 0.68043(8) 0.0429(9) Uani 1 1 d . . . . .
C11 C 0.0347(3) 0.5324(3) 0.69602(8) 0.0483(10) Uani 1 1 d . . . . .
C12 C 0.0961(2) 0.5330(3) 0.63248(7) 0.0381(8) Uani 1 1 d . . . . .
C13 C 0.0799(3) 0.6318(3) 0.63445(8) 0.0456(9) Uani 1 1 d . . . . .
H13 H 0.058397 0.660176 0.651868 0.055 Uiso 1 1 calc R U . . .
C14 C 0.0961(3) 0.6897(3) 0.61004(8) 0.0466(10) Uani 1 1 d . . . . .
H14 H 0.084164 0.758173 0.611128 0.056 Uiso 1 1 calc R U . . .
C15 C 0.1285(3) 0.6521(3) 0.58446(8) 0.0412(9) Uani 1 1 d . . . . .
H15 H 0.138286 0.694682 0.568496 0.049 Uiso 1 1 calc R U . . .
C16 C 0.1473(2) 0.5505(3) 0.58174(7) 0.0351(8) Uani 1 1 d . . . . .
C17 C 0.1291(2) 0.4935(3) 0.60623(7) 0.0371(8) Uani 1 1 d . . . . .
C18 C 0.1401(2) 0.3905(3) 0.60807(7) 0.0375(8) Uani 1 1 d . . . . .
C19 C 0.1733(2) 0.3395(3) 0.58497(7) 0.0383(8) Uani 1 1 d . . . . .
H19 H 0.182080 0.270408 0.585662 0.046 Uiso 1 1 calc R U . . .
C20 C 0.1939(2) 0.3952(3) 0.55996(7) 0.0352(8) Uani 1 1 d . . . . .
C21 C 0.1828(2) 0.4974(3) 0.55717(7) 0.0337(8) Uani 1 1 d . . . . .
C22 C 0.2128(2) 0.5220(3) 0.52847(7) 0.0331(7) Uani 1 1 d . . . . .
C23 C 0.2367(2) 0.4332(3) 0.51489(7) 0.0318(7) Uani 1 1 d . . . . .
C24 C 0.2283(2) 0.6136(3) 0.51378(7) 0.0330(7) Uani 1 1 d . . . . .
C25 C 0.2236(2) 0.7835(3) 0.51263(7) 0.0366(8) Uani 1 1 d . . . . .
C26 C 0.1872(3) 0.8741(3) 0.52581(8) 0.0402(8) Uani 1 1 d . . . . .
C27 C 0.1417(3) 0.9425(3) 0.50909(9) 0.0444(9) Uani 1 1 d . . . . .
H27 H 0.135907 0.932836 0.488804 0.053 Uiso 1 1 calc R U . . .
C28 C 0.1045(3) 1.0254(3) 0.52205(10) 0.0562(10) Uani 1 1 d . . . . .
H28 H 0.073200 1.071628 0.510478 0.067 Uiso 1 1 calc R U . . .
C29 C 0.1122(3) 1.0409(3) 0.55097(10) 0.0622(11) Uani 1 1 d D . . . .
H29 H 0.086127 1.097646 0.559401 0.075 Uiso 1 1 calc R U . . .
C30 C 0.1593(3) 0.9728(3) 0.56888(10) 0.0598(11) Uani 1 1 d D . . . .
H30 H 0.165620 0.983784 0.589086 0.072 Uiso 1 1 calc R U . . .
C31 C 0.1963(3) 0.8883(3) 0.55548(9) 0.0483(10) Uani 1 1 d D . . . .
H31 H 0.227337 0.841241 0.566834 0.058 Uiso 1 1 calc R U . . .
C32 C 0.1267(3) 0.1833(3) 0.63604(8) 0.0547(11) Uani 1 1 d . . . . .
C33 C 0.2837(2) 0.2673(3) 0.53499(7) 0.0382(8) Uani 1 1 d . . . . .
H33A H 0.293591 0.244355 0.514911 0.046 Uiso 1 1 calc R U . . .
H33B H 0.251194 0.214859 0.545389 0.046 Uiso 1 1 calc R U . . .
C34 C 0.3748(3) 0.2825(3) 0.54979(8) 0.0485(9) Uani 1 1 d . . . . .
H34 H 0.363955 0.321088 0.567872 0.058 Uiso 1 1 calc R U . . .
C35 C 0.4370(3) 0.3433(3) 0.53097(10) 0.0524(10) Uani 1 1 d . . . . .
H35A H 0.405673 0.404212 0.525228 0.063 Uiso 1 1 calc R U . . .
H35B H 0.488777 0.362811 0.542879 0.063 Uiso 1 1 calc R U . . .
C36 C 0.4707(3) 0.2938(3) 0.50396(9) 0.0489(9) Uani 1 1 d . . . . .
H36A H 0.421075 0.258672 0.494426 0.059 Uiso 1 1 calc R U . . .
H36B H 0.516178 0.244494 0.509353 0.059 Uiso 1 1 calc R U . . .
C37 C 0.5105(3) 0.3661(3) 0.48291(10) 0.0551(10) Uani 1 1 d . . . . .
H37A H 0.558980 0.401969 0.492816 0.066 Uiso 1 1 calc R U . . .
H37B H 0.464426 0.414845 0.477613 0.066 Uiso 1 1 calc R U . . .
C38 C 0.5469(3) 0.3215(4) 0.45542(11) 0.0609(11) Uani 1 1 d . . . . .
H38A H 0.500700 0.280089 0.446265 0.073 Uiso 1 1 calc R U . . .
H38B H 0.598042 0.278714 0.460244 0.073 Uiso 1 1 calc R U . . .
C39 C 0.5767(3) 0.4008(5) 0.43401(12) 0.0744(14) Uani 1 1 d . . . . .
H39A H 0.525694 0.444809 0.430158 0.089 Uiso 1 1 calc R U . . .
H39B H 0.623621 0.440670 0.443337 0.089 Uiso 1 1 calc R U . . .
C40 C 0.6109(4) 0.3644(6) 0.40586(14) 0.0948(18) Uani 1 1 d . . . . .
H40A H 0.565426 0.321653 0.396823 0.114 Uiso 1 1 calc R U . . .
H40B H 0.664322 0.323780 0.409426 0.114 Uiso 1 1 calc R U . . .
C41 C 0.6348(4) 0.4471(7) 0.38462(14) 0.119(2) Uani 1 1 d . . . . .
H41A H 0.582405 0.490251 0.382135 0.143 Uiso 1 1 calc R U . . .
H41B H 0.682934 0.487205 0.393188 0.143 Uiso 1 1 calc R U . . .
C42 C 0.6631(6) 0.4128(10) 0.35624(18) 0.167(3) Uani 1 1 d . . . . .
H42A H 0.613230 0.373277 0.348501 0.200 Uiso 0.5 1 calc R U P A 1
H42B H 0.712312 0.366084 0.359834 0.200 Uiso 0.5 1 calc R U P A 1
H42C H 0.617909 0.368481 0.347733 0.200 Uiso 0.5 1 calc R U P B 2
H42D H 0.719922 0.376570 0.357777 0.200 Uiso 0.5 1 calc R U P B 2
C43 C 0.6925(14) 0.476(3) 0.3323(5) 0.203(5) Uani 0.5 1 d D . P C 1
H43A H 0.744134 0.515515 0.338687 0.243 Uiso 0.5 1 calc R U P C 1
H43B H 0.644125 0.522114 0.327097 0.243 Uiso 0.5 1 calc R U P C 1
C44 C 0.719(3) 0.416(3) 0.3052(5) 0.300(5) Uani 0.5 1 d D U P C 1
H44A H 0.768797 0.374497 0.311721 0.360 Uiso 0.5 1 calc R U P C 1
H44B H 0.668296 0.370353 0.302147 0.360 Uiso 0.5 1 calc R U P C 1
C45 C 0.745(2) 0.449(3) 0.2749(5) 0.300(5) Uani 0.5 1 d D U P C 1
H45A H 0.795850 0.493179 0.277781 0.360 Uiso 0.5 1 calc R U P C 1
H45B H 0.695045 0.491427 0.268404 0.360 Uiso 0.5 1 calc R U P C 1
C46 C 0.769(2) 0.387(3) 0.2479(6) 0.300(5) Uani 0.5 1 d D U P C 1
H46A H 0.719541 0.388691 0.234048 0.450 Uiso 0.5 1 calc R U P C 1
H46B H 0.780133 0.318913 0.253765 0.450 Uiso 0.5 1 calc R U P C 1
H46C H 0.822180 0.414300 0.238859 0.450 Uiso 0.5 1 calc R U P C 1
C47 C 0.4135(3) 0.1835(4) 0.55897(10) 0.0595(11) Uani 1 1 d . . . . .
H47A H 0.403665 0.135607 0.543157 0.071 Uiso 1 1 calc R U . . .
H47B H 0.478462 0.191011 0.561487 0.071 Uiso 1 1 calc R U . . .
C48 C 0.3752(6) 0.1419(8) 0.5866(2) 0.1514(6) Uani 1 1 d . . . . .
H48A H 0.310097 0.136117 0.584220 0.182 Uiso 1 1 calc R U . . .
H48B H 0.386486 0.189090 0.602468 0.182 Uiso 1 1 calc R U . . .
C49 C 0.4122(6) 0.0416(8) 0.5954(2) 0.1514(6) Uani 1 1 d . . . . .
H49A H 0.399470 -0.006649 0.579901 0.182 Uiso 1 1 calc R U . . .
H49B H 0.477408 0.046433 0.597567 0.182 Uiso 1 1 calc R U . . .
C50 C 0.3725(6) 0.0055(7) 0.6235(2) 0.1514(6) Uani 1 1 d D U . . .
H50A H 0.308945 0.023463 0.624653 0.182 Uiso 0.5 1 calc R U P D 1
H50B H 0.404035 0.034601 0.640232 0.182 Uiso 0.5 1 calc R U P D 1
H50C H 0.308150 0.019614 0.622263 0.182 Uiso 0.5 1 calc R U P E 2
H50D H 0.396486 0.048822 0.638836 0.182 Uiso 0.5 1 calc R U P E 2
C51 C 0.3852(17) -0.121(2) 0.6231(6) 0.1988(7) Uani 0.5 1 d D U P F 1
H51A H 0.340814 -0.153901 0.610552 0.239 Uiso 0.5 1 calc R U P F 1
H51B H 0.445751 -0.141263 0.617316 0.239 Uiso 0.5 1 calc R U P F 1
C52 C 0.3665(11) -0.1407(18) 0.6574(5) 0.1991(7) Uani 0.5 1 d D U P F 1
H52A H 0.406431 -0.191818 0.665366 0.239 Uiso 0.5 1 calc R U P F 1
H52B H 0.372346 -0.079755 0.668916 0.239 Uiso 0.5 1 calc R U P F 1
C53 C 0.2703(11) -0.1761(14) 0.6559(5) 0.1995(8) Uani 0.5 1 d D U P F 1
H53A H 0.265561 -0.245150 0.662453 0.239 Uiso 0.5 1 calc R U P F 1
H53B H 0.247251 -0.171497 0.635826 0.239 Uiso 0.5 1 calc R U P F 1
C54 C 0.2180(11) -0.1068(16) 0.6763(4) 0.1998(9) Uani 0.5 1 d D U P F 1
H54A H 0.222189 -0.128901 0.696674 0.240 Uiso 0.5 1 calc R U P F 1
H54B H 0.239940 -0.038325 0.674889 0.240 Uiso 0.5 1 calc R U P F 1
C55 C 0.1231(11) -0.1156(19) 0.6648(4) 0.1999(10) Uani 0.5 1 d D U P F 1
H55A H 0.115243 -0.176222 0.653275 0.240 Uiso 0.5 1 calc R U P F 1
H55B H 0.106801 -0.058003 0.652839 0.240 Uiso 0.5 1 calc R U P F 1
C56 C 0.0678(13) -0.119(2) 0.6928(5) 0.181(3) Uani 0.5 1 d D U P F 1
H56A H 0.004533 -0.118056 0.687914 0.272 Uiso 0.5 1 calc R U P F 1
H56B H 0.082260 -0.062211 0.704902 0.272 Uiso 0.5 1 calc R U P F 1
H56C H 0.081560 -0.179734 0.703422 0.272 Uiso 0.5 1 calc R U P F 1
C44A C 0.7072(13) 0.4800(15) 0.3061(3) 0.167(3) Uani 0.5 1 d D . P C 2
H44C H 0.762239 0.440921 0.308279 0.200 Uiso 0.5 1 calc R U P C 2
H44D H 0.661505 0.437515 0.297079 0.200 Uiso 0.5 1 calc R U P C 2
C45A C 0.7246(11) 0.5670(17) 0.2871(3) 0.167(3) Uani 0.5 1 d D . P C 2
H45C H 0.770420 0.604131 0.297873 0.200 Uiso 0.5 1 calc R U P C 2
H45D H 0.669658 0.606410 0.288922 0.200 Uiso 0.5 1 calc R U P C 2
C46A C 0.7507(11) 0.582(2) 0.2559(3) 0.167(3) Uani 0.5 1 d D . P C 2
H46D H 0.701161 0.562720 0.243313 0.251 Uiso 0.5 1 calc R U P C 2
H46E H 0.802469 0.540675 0.251509 0.251 Uiso 0.5 1 calc R U P C 2
H46F H 0.765447 0.650858 0.252666 0.251 Uiso 0.5 1 calc R U P C 2
C43A C 0.676(2) 0.514(3) 0.3357(5) 0.167(3) Uani 0.5 1 d D . P C 2
H43C H 0.618335 0.548923 0.333854 0.200 Uiso 0.5 1 calc R U P C 2
H43D H 0.719570 0.558544 0.344498 0.200 Uiso 0.5 1 calc R U P C 2
C60 C 0.1768(11) -0.1970(13) 0.6986(4) 0.1522(6) Uani 0.5 1 d D U P F 2
H60A H 0.163933 -0.246885 0.713585 0.183 Uiso 0.5 1 calc R U P F 2
H60B H 0.161691 -0.224202 0.679306 0.183 Uiso 0.5 1 calc R U P F 2
C59 C 0.2736(11) -0.164(2) 0.6998(5) 0.2782(6) Uani 0.5 1 d D U P F 2
H59A H 0.313970 -0.221427 0.700016 0.334 Uiso 0.5 1 calc R U P F 2
H59B H 0.284857 -0.124003 0.717381 0.334 Uiso 0.5 1 calc R U P F 2
C57 C 0.3805(12) -0.098(2) 0.6348(5) 0.1797(6) Uani 0.5 1 d D U P F 2
H57A H 0.413945 -0.099483 0.653224 0.216 Uiso 0.5 1 calc R U P F 2
H57B H 0.410007 -0.141090 0.620534 0.216 Uiso 0.5 1 calc R U P F 2
C61 C 0.1263(17) -0.1010(17) 0.7044(6) 0.268(13) Uani 0.5 1 d D U P F 2
H61A H 0.082514 -0.090187 0.689000 0.401 Uiso 0.5 1 calc R U P F 2
H61B H 0.168210 -0.045964 0.704842 0.401 Uiso 0.5 1 calc R U P F 2
H61C H 0.095811 -0.105586 0.723079 0.401 Uiso 0.5 1 calc R U P F 2
C58 C 0.2822(10) -0.1276(11) 0.6393(3) 0.1530(6) Uani 0.5 1 d D U P F 2
H58A H 0.270837 -0.198197 0.635563 0.184 Uiso 0.5 1 calc R U P F 2
H58B H 0.239832 -0.086146 0.628341 0.184 Uiso 0.5 1 calc R U P F 2
C62 C 0.2872(13) -0.1017(15) 0.6720(3) 0.1531(6) Uani 0.5 1 d D U P F 2
H62A H 0.245139 -0.046308 0.674213 0.184 Uiso 0.5 1 calc R U P F 2
H62B H 0.346996 -0.072688 0.674437 0.184 Uiso 0.5 1 calc R U P F 2

loop_
_atom_site_aniso_label
_atom_site_aniso_U_11
_atom_site_aniso_U_22
_atom_site_aniso_U_33
_atom_site_aniso_U_23
_atom_site_aniso_U_13
_atom_site_aniso_U_12
N1 0.092(3) 0.062(2) 0.0347(18) -0.0090(15) 0.0231(18) 0.0081(19)
N2 0.146(4) 0.046(2) 0.045(2) -0.0004(16) 0.038(2) 0.005(2)
N3 0.0476(16) 0.0307(14) 0.0235(13) -0.0001(10) 0.0121(11) 0.0009(11)
N4 0.0493(16) 0.0310(13) 0.0268(14) 0.0000(10) 0.0086(12) 0.0008(12)
C1 0.065(2) 0.0491(19) 0.0292(17) 0.0019(13) 0.0141(16) 0.0020(17)
C2 0.080(3) 0.060(2) 0.0333(18) 0.0061(17) 0.0222(18) 0.010(2)
C3 0.109(4) 0.061(2) 0.033(2) 0.0083(17) 0.028(2) 0.006(2)
C4 0.128(4) 0.056(2) 0.040(2) 0.0112(19) 0.036(2) 0.006(3)
C5 0.112(4) 0.049(2) 0.0373(19) 0.0082(17) 0.028(2) 0.005(2)
C6 0.075(3) 0.0474(19) 0.0290(17) 0.0048(14) 0.0178(16) 0.0034(18)
C7 0.071(2) 0.0436(17) 0.0271(16) 0.0011(13) 0.0155(16) -0.0009(17)
C8 0.050(2) 0.0429(17) 0.0269(15) 0.0000(12) 0.0105(14) 0.0003(15)
C9 0.050(2) 0.0415(18) 0.0264(14) 0.0006(12) 0.0093(13) 0.0016(15)
C10 0.056(2) 0.0470(18) 0.0262(15) 0.0003(12) 0.0118(14) 0.0028(16)
C11 0.066(2) 0.0528(19) 0.0257(17) -0.0012(14) 0.0166(16) 0.0027(18)
C12 0.0477(19) 0.0404(16) 0.0263(15) -0.0010(12) 0.0105(13) 0.0030(14)
C13 0.067(2) 0.0409(17) 0.0286(17) -0.0045(13) 0.0107(16) 0.0068(16)
C14 0.066(2) 0.039(2) 0.0356(16) -0.0010(13) 0.0162(16) 0.0071(18)
C15 0.055(2) 0.0360(17) 0.0325(17) -0.0005(14) 0.0122(15) 0.0036(15)
C16 0.0419(18) 0.0384(16) 0.0251(14) -0.0012(12) 0.0089(12) 0.0028(14)
C17 0.0489(19) 0.0375(16) 0.0248(14) -0.0014(12) 0.0093(13) 0.0008(14)
C18 0.051(2) 0.0364(16) 0.0249(14) -0.0002(12) 0.0073(13) -0.0005(15)
C19 0.053(2) 0.0350(19) 0.0271(15) 0.0008(12) 0.0108(14) -0.0007(15)
C20 0.0472(19) 0.0334(15) 0.0250(14) -0.0020(11) 0.0105(13) 0.0004(14)
C21 0.0444(18) 0.0331(15) 0.0237(14) -0.0017(12) 0.0083(12) -0.0008(14)
C22 0.0414(18) 0.0339(15) 0.0240(14) -0.0007(11) 0.0082(12) 0.0017(13)
C23 0.0406(18) 0.0320(15) 0.0227(15) 0.0009(11) 0.0091(12) -0.0010(13)
C24 0.0435(18) 0.0319(15) 0.0236(16) -0.0019(11) 0.0065(13) 0.0001(13)
C25 0.0497(19) 0.0312(15) 0.0289(16) -0.0006(12) 0.0062(14) -0.0001(14)
C26 0.052(2) 0.0302(17) 0.0387(16) -0.0029(13) 0.0141(14) -0.0020(14)
C27 0.054(2) 0.0341(18) 0.045(2) 0.0021(14) 0.0141(15) -0.0018(14)
C28 0.067(3) 0.035(2) 0.067(2) 0.0014(18) 0.0248(19) 0.0019(18)
C29 0.082(3) 0.036(2) 0.069(2) -0.0076(18) 0.029(2) 0.003(2)
C30 0.089(3) 0.039(2) 0.051(2) -0.0121(16) 0.024(2) -0.0029(19)
C31 0.072(3) 0.035(2) 0.0384(16) -0.0043(15) 0.0130(16) 0.0001(18)
C32 0.092(3) 0.0424(19) 0.0300(19) 0.0044(15) 0.0236(19) -0.002(2)
C33 0.0575(18) 0.0326(18) 0.0245(16) -0.0001(14) 0.0108(13) 0.0072(14)
C34 0.0628(19) 0.047(2) 0.0358(19) -0.0111(15) -0.0006(14) 0.0140(15)
C35 0.055(2) 0.045(2) 0.056(2) -0.0093(17) -0.0059(16) 0.0056(17)
C36 0.048(2) 0.042(2) 0.057(2) -0.0008(16) 0.0044(16) 0.0007(17)
C37 0.048(2) 0.051(2) 0.067(2) 0.0086(18) -0.0019(17) -0.0071(18)
C38 0.047(2) 0.068(3) 0.068(2) 0.0110(19) 0.0051(18) -0.002(2)
C39 0.059(3) 0.092(4) 0.072(3) 0.022(2) 0.003(2) -0.014(2)
C40 0.063(3) 0.142(5) 0.080(3) 0.010(3) 0.012(3) -0.009(3)
C41 0.066(3) 0.209(7) 0.082(3) 0.049(4) -0.001(3) -0.022(4)
C42 0.098(4) 0.315(10) 0.089(3) 0.028(4) 0.016(3) -0.038(5)
C43 0.057(11) 0.449(16) 0.102(7) 0.098(8) -0.010(7) -0.045(14)
C44 0.214(9) 0.546(9) 0.140(7) 0.069(9) 0.051(7) 0.004(9)
C45 0.214(9) 0.546(9) 0.141(7) 0.069(9) 0.051(7) 0.004(9)
C46 0.214(9) 0.546(10) 0.141(7) 0.069(9) 0.051(7) 0.004(9)
C47 0.076(3) 0.056(2) 0.047(2) -0.0044(17) 0.0011(18) 0.022(2)
C48 0.1418(11) 0.1832(12) 0.1293(11) 0.0887(10) 0.0370(11) 0.0394(11)
C49 0.1418(11) 0.1832(12) 0.1293(11) 0.0887(10) 0.0370(11) 0.0394(11)
C50 0.1418(11) 0.1832(12) 0.1293(11) 0.0887(10) 0.0370(11) 0.0394(11)
C51 0.1970(12) 0.1846(12) 0.2148(12) 0.0886(11) 0.0369(11) 0.0393(12)
C52 0.1974(13) 0.1849(14) 0.2152(13) 0.0884(13) 0.0367(13) 0.0390(13)
C53 0.1977(15) 0.1852(15) 0.2157(14) 0.0882(14) 0.0365(14) 0.0389(14)
C54 0.1979(16) 0.1853(16) 0.2161(16) 0.0879(15) 0.0364(15) 0.0388(16)
C55 0.1980(17) 0.1854(17) 0.2164(17) 0.0877(16) 0.0363(16) 0.0388(17)
C56 0.181(4) 0.181(4) 0.181(3) 0.0004(10) 0.0011(10) -0.0004(10)
C44A 0.098(4) 0.315(10) 0.089(3) 0.028(4) 0.016(3) -0.038(5)
C45A 0.098(4) 0.315(10) 0.089(3) 0.028(4) 0.016(3) -0.038(5)
C46A 0.098(4) 0.315(10) 0.089(3) 0.028(4) 0.016(3) -0.038(5)
C43A 0.098(4) 0.315(10) 0.089(3) 0.028(4) 0.016(3) -0.038(5)
C60 0.1466(11) 0.1825(12) 0.1278(11) 0.0916(10) 0.0343(11) 0.0407(11)
C59 0.2132(11) 0.2245(11) 0.3969(11) 0.1476(10) 0.0447(11) -0.0415(11)
C57 0.2352(11) 0.1779(11) 0.1261(11) 0.0888(10) 0.0233(10) -0.0294(11)
C61 0.333(10) 0.168(11) 0.30(3) 0.125(16) 0.21(2) 0.066(14)
C58 0.1452(11) 0.1832(11) 0.1307(11) 0.0887(10) 0.0342(10) 0.0404(11)
C62 0.1455(11) 0.1832(11) 0.1307(11) 0.0888(10) 0.0336(11) 0.0404(11)

loop_
_atom_type_symbol
_atom_type_description
_atom_type_scat_dispersion_real
_atom_type_scat_dispersion_imag
_atom_type_scat_source
C C 0.0181 0.0091 'International Tables Vol C Tables 4.2.6.8 and 6.1.1.4'
H H 0.0000 0.0000 'International Tables Vol C Tables 4.2.6.8 and 6.1.1.4'
N N 0.0311 0.0180 'International Tables Vol C Tables 4.2.6.8 and 6.1.1.4'

loop_
_geom_angle_atom_site_label_1
_geom_angle_atom_site_label_2
_geom_angle_atom_site_label_3
_geom_angle
_geom_angle_site_symmetry_1
_geom_angle_site_symmetry_3
_geom_angle_publ_flag
C20 N3 C33 119.8(3) . . ?
C23 N3 C20 107.5(3) . . ?
C23 N3 C33 125.6(3) . . ?
C25 N4 C24 119.4(3) . . ?
C2 C1 C6 118.7(4) . . ?
C2 C1 C10 121.9(4) . . ?
C6 C1 C10 119.4(3) . . ?
C1 C2 H2 119.5 . . ?
C3 C2 C1 120.9(4) . . ?
C3 C2 H2 119.6 . . ?
C2 C3 H3 119.9 . . ?
C2 C3 C4 120.1(4) . . ?
C4 C3 H3 119.9 . . ?
C3 C4 H4 119.7 . . ?
C5 C4 C3 120.6(5) . . ?
C5 C4 H4 119.7 . . ?
C4 C5 H5 119.7 . . ?
C4 C5 C6 120.6(4) . . ?
C6 C5 H5 119.7 . . ?
C1 C6 C7 119.1(4) . . ?
C5 C6 C1 119.1(4) . . ?
C5 C6 C7 121.7(4) . . ?
C8 C7 C6 120.8(4) . . ?
C8 C7 C32 120.7(3) . . ?
C32 C7 C6 118.5(4) . . ?
C7 C8 C9 120.0(3) . . ?
C7 C8 C18 132.5(3) . . ?
C9 C8 C18 107.5(3) . . ?
C8 C9 C12 108.4(3) . . ?
C10 C9 C8 119.9(3) . . ?
C10 C9 C12 131.7(3) . . ?
C9 C10 C1 120.7(3) . . ?
C9 C10 C11 120.2(4) . . ?
C11 C10 C1 119.0(3) . . ?
N1 C11 C10 179.0(5) . . ?
C13 C12 C9 134.2(3) . . ?
C13 C12 C17 119.4(3) . . ?
C17 C12 C9 106.4(3) . . ?
C12 C13 H13 121.0 . . ?
C12 C13 C14 118.0(3) . . ?
C14 C13 H13 121.0 . . ?
C13 C14 H14 118.5 . . ?
C15 C14 C13 123.0(4) . . ?
C15 C14 H14 118.5 . . ?
C14 C15 H15 119.7 . . ?
C14 C15 C16 120.7(3) . . ?
C16 C15 H15 119.7 . . ?
C15 C16 C21 129.1(3) . . ?
C17 C16 C15 115.4(3) . . ?
C17 C16 C21 115.5(3) . . ?
C16 C17 C12 123.5(4) . . ?
C16 C17 C18 125.1(3) . . ?
C18 C17 C12 111.4(3) . . ?
C17 C18 C8 106.3(3) . . ?
C19 C18 C8 133.8(4) . . ?
C19 C18 C17 119.9(3) . . ?
C18 C19 H19 121.8 . . ?
C18 C19 C20 116.5(4) . . ?
C20 C19 H19 121.7 . . ?
N3 C20 C19 125.0(3) . . ?
N3 C20 C21 109.8(3) . . ?
C21 C20 C19 125.3(3) . . ?
C20 C21 C16 117.7(3) . . ?
C20 C21 C22 106.0(3) . . ?
C22 C21 C16 136.3(3) . . ?
C23 C22 C21 107.0(3) . . ?
C23 C22 C24 119.4(3) . . ?
C24 C22 C21 133.3(3) . . ?
N3 C23 C22 109.7(3) . . ?
N3 C23 C23 130.34(18) . 2_556 ?
C22 C23 C23 120.0(2) . 2_556 ?
N4 C24 C22 120.7(3) . . ?
N4 C24 C24 119.66(19) . 2_556 ?
C24 C24 C22 119.62(19) 2_556 . ?
N4 C25 C25 120.52(19) . 2_556 ?
N4 C25 C26 116.2(3) . . ?
C25 C25 C26 123.3(2) 2_556 . ?
C27 C26 C25 120.8(3) . . ?
C27 C26 C31 120.2(4) . . ?
C31 C26 C25 119.0(3) . . ?
C26 C27 H27 120.0 . . ?
C26 C27 C28 120.1(4) . . ?
C28 C27 H27 120.0 . . ?
C27 C28 H28 119.5 . . ?
C29 C28 C27 121.0(4) . . ?
C29 C28 H28 119.5 . . ?
C28 C29 H29 119.7 . . ?
C28 C29 C30 120.7(4) . . ?
C30 C29 H29 119.6 . . ?
C29 C30 H30 121.1 . . ?
C31 C30 C29 117.9(4) . . ?
C31 C30 H30 121.1 . . ?
C26 C31 C30 120.2(4) . . ?
C26 C31 H31 119.9 . . ?
C30 C31 H31 119.9 . . ?
N2 C32 C7 179.3(5) . . ?
N3 C33 H33A 108.8 . . ?
N3 C33 H33B 108.8 . . ?
N3 C33 C34 114.0(3) . . ?
H33A C33 H33B 107.6 . . ?
C34 C33 H33A 108.7 . . ?
C34 C33 H33B 108.8 . . ?
C33 C34 H34 107.1 . . ?
C35 C34 C33 111.5(3) . . ?
C35 C34 H34 107.1 . . ?
C35 C34 C47 113.7(4) . . ?
C47 C34 C33 110.1(4) . . ?
C47 C34 H34 107.1 . . ?
C34 C35 H35A 108.3 . . ?
C34 C35 H35B 108.3 . . ?
H35A C35 H35B 107.4 . . ?
C36 C35 C34 116.0(4) . . ?
C36 C35 H35A 108.3 . . ?
C36 C35 H35B 108.3 . . ?
C35 C36 H36A 109.2 . . ?
C35 C36 H36B 109.2 . . ?
C35 C36 C37 112.2(4) . . ?
H36A C36 H36B 107.9 . . ?
C37 C36 H36A 109.2 . . ?
C37 C36 H36B 109.2 . . ?
C36 C37 H37A 108.5 . . ?
C36 C37 H37B 108.5 . . ?
C36 C37 C38 115.1(4) . . ?
H37A C37 H37B 107.5 . . ?
C38 C37 H37A 108.5 . . ?
C38 C37 H37B 108.5 . . ?
C37 C38 H38A 109.3 . . ?
C37 C38 H38B 109.3 . . ?
C37 C38 C39 111.5(4) . . ?
H38A C38 H38B 108.0 . . ?
C39 C38 H38A 109.3 . . ?
C39 C38 H38B 109.3 . . ?
C38 C39 H39A 108.3 . . ?
C38 C39 H39B 108.4 . . ?
H39A C39 H39B 107.4 . . ?
C40 C39 C38 115.7(5) . . ?
C40 C39 H39A 108.4 . . ?
C40 C39 H39B 108.4 . . ?
C39 C40 H40A 108.9 . . ?
C39 C40 H40B 108.9 . . ?
C39 C40 C41 113.4(6) . . ?
H40A C40 H40B 107.7 . . ?
C41 C40 H40A 108.9 . . ?
C41 C40 H40B 108.9 . . ?
C40 C41 H41A 108.7 . . ?
C40 C41 H41B 108.7 . . ?
H41A C41 H41B 107.6 . . ?
C42 C41 C40 114.2(9) . . ?
C42 C41 H41A 108.8 . . ?
C42 C41 H41B 108.7 . . ?
C41 C42 H42A 105.9 . . ?
C41 C42 H42B 106.0 . . ?
C41 C42 H42C 110.5 . . ?
C41 C42 H42D 110.5 . . ?
C41 C42 C43 125.4(17) . . ?
C41 C42 C43A 106.3(12) . . ?
H42A C42 H42B 106.2 . . ?
H42C C42 H42D 108.6 . . ?
C43 C42 H42A 105.9 . . ?
C43 C42 H42B 106.1 . . ?
C43A C42 H42C 110.5 . . ?
C43A C42 H42D 110.5 . . ?
C42 C43 H43A 109.2 . . ?
C42 C43 H43B 109.3 . . ?
C42 C43 C44 112(2) . . ?
H43A C43 H43B 107.9 . . ?
C44 C43 H43A 109.2 . . ?
C44 C43 H43B 109.1 . . ?
C43 C44 H44A 104.4 . . ?
C43 C44 H44B 104.5 . . ?
H44A C44 H44B 105.6 . . ?
C45 C44 C43 131(3) . . ?
C45 C44 H44A 104.2 . . ?
C45 C44 H44B 104.9 . . ?
C44 C45 H45A 104.9 . . ?
C44 C45 H45B 104.3 . . ?
C44 C45 C46 130(3) . . ?
H45A C45 H45B 105.6 . . ?
C46 C45 H45A 105.2 . . ?
C46 C45 H45B 104.8 . . ?
C45 C46 H46A 120.3 . . ?
C45 C46 H46B 118.4 . . ?
C45 C46 H46C 118.6 . . ?
H46A C46 H46B 98.5 . . ?
H46A C46 H46C 97.8 . . ?
H46B C46 H46C 98.7 . . ?
C34 C47 H47A 108.6 . . ?
C34 C47 H47B 108.6 . . ?
H47A C47 H47B 107.6 . . ?
C48 C47 C34 114.7(5) . . ?
C48 C47 H47A 108.7 . . ?
C48 C47 H47B 108.5 . . ?
C47 C48 H48A 108.5 . . ?
C47 C48 H48B 108.6 . . ?
C47 C48 C49 114.8(7) . . ?
H48A C48 H48B 107.5 . . ?
C49 C48 H48A 108.5 . . ?
C49 C48 H48B 108.6 . . ?
C48 C49 H49A 109.3 . . ?
C48 C49 H49B 109.2 . . ?
H49A C49 H49B 107.9 . . ?
C50 C49 C48 112.0(8) . . ?
C50 C49 H49A 109.3 . . ?
C50 C49 H49B 109.2 . . ?
C49 C50 H50A 110.6 . . ?
C49 C50 H50B 110.7 . . ?
C49 C50 H50C 106.2 . . ?
C49 C50 H50D 106.3 . . ?
C49 C50 C51 105.7(10) . . ?
C49 C50 C57 124.8(12) . . ?
H50A C50 H50B 108.8 . . ?
H50C C50 H50D 106.4 . . ?
C51 C50 H50A 110.9 . . ?
C51 C50 H50B 110.1 . . ?
C57 C50 H50C 106.2 . . ?
C57 C50 H50D 105.9 . . ?
C50 C51 H51A 111.9 . . ?
C50 C51 H51B 112.6 . . ?
H51A C51 H51B 109.9 . . ?
C52 C51 C50 97.7(19) . . ?
C52 C51 H51A 111.6 . . ?
C52 C51 H51B 112.7 . . ?
C51 C52 H52A 112.1 . . ?
C51 C52 H52B 111.4 . . ?
H52A C52 H52B 109.8 . . ?
C53 C52 C51 99.9(16) . . ?
C53 C52 H52A 111.8 . . ?
C53 C52 H52B 111.6 . . ?
C52 C53 H53A 111.0 . . ?
C52 C53 H53B 109.8 . . ?
C52 C53 C54 105.3(9) . . ?
H53A C53 H53B 108.8 . . ?
C54 C53 H53A 110.8 . . ?
C54 C53 H53B 111.2 . . ?
C53 C54 H54A 111.5 . . ?
C53 C54 H54B 111.6 . . ?
H54A C54 H54B 109.1 . . ?
C55 C54 C53 102.6(8) . . ?
C55 C54 H54A 111.0 . . ?
C55 C54 H54B 111.0 . . ?
C54 C55 H55A 110.8 . . ?
C54 C55 H55B 111.3 . . ?
C54 C55 C56 102.6(8) . . ?
H55A C55 H55B 109.2 . . ?
C56 C55 H55A 111.5 . . ?
C56 C55 H55B 111.3 . . ?
C55 C56 H56A 109.2 . . ?
C55 C56 H56B 109.7 . . ?
C55 C56 H56C 109.5 . . ?
H56A C56 H56B 109.5 . . ?
H56A C56 H56C 109.5 . . ?
H56B C56 H56C 109.5 . . ?
H44C C44A H44D 108.1 . . ?
C45A C44A H44C 109.6 . . ?
C45A C44A H44D 109.7 . . ?
C45A C44A C43A 110.2(17) . . ?
C43A C44A H44C 109.7 . . ?
C43A C44A H44D 109.6 . . ?
C44A C45A H45C 103.4 . . ?
C44A C45A H45D 103.2 . . ?
C44A C45A C46A 135.4(19) . . ?
H45C C45A H45D 105.2 . . ?
C46A C45A H45C 103.7 . . ?
C46A C45A H45D 103.1 . . ?
C45A C46A H46D 110.0 . . ?
C45A C46A H46E 109.3 . . ?
C45A C46A H46F 109.5 . . ?
H46D C46A H46E 109.4 . . ?
H46D C46A H46F 109.3 . . ?
H46E C46A H46F 109.3 . . ?
C42 C43A H43C 110.3 . . ?
C42 C43A H43D 110.3 . . ?
C44A C43A C42 107(2) . . ?
C44A C43A H43C 110.3 . . ?
C44A C43A H43D 110.2 . . ?
H43C C43A H43D 108.5 . . ?
H60A C60 H60B 109.2 . . ?
C59 C60 H60A 111.5 . . ?
C59 C60 H60B 110.5 . . ?
C59 C60 C61 102.5(9) . . ?
C61 C60 H60A 111.4 . . ?
C61 C60 H60B 111.6 . . ?
C60 C59 H59A 111.2 . . ?
C60 C59 H59B 110.1 . . ?
C60 C59 C62 104.8(14) . . ?
H59A C59 H59B 108.9 . . ?
C62 C59 H59A 111.1 . . ?
C62 C59 H59B 110.7 . . ?
C50 C57 H57A 111.6 . . ?
C50 C57 H57B 111.0 . . ?
C50 C57 C58 102.5(14) . . ?
H57A C57 H57B 109.2 . . ?
C58 C57 H57A 112.1 . . ?
C58 C57 H57B 110.2 . . ?
C60 C61 H61A 109.1 . . ?
C60 C61 H61B 110.0 . . ?
C60 C61 H61C 109.5 . . ?
H61A C61 H61B 109.4 . . ?
H61A C61 H61C 109.4 . . ?
H61B C61 H61C 109.4 . . ?
C57 C58 H58A 114.1 . . ?
C57 C58 H58B 113.2 . . ?
C57 C58 C62 91.5(13) . . ?
H58A C58 H58B 110.5 . . ?
C62 C58 H58A 113.3 . . ?
C62 C58 H58B 113.1 . . ?
C59 C62 H62A 104.3 . . ?
C59 C62 H62B 104.0 . . ?
C58 C62 C59 132.5(19) . . ?
C58 C62 H62A 104.1 . . ?
C58 C62 H62B 104.1 . . ?
H62A C62 H62B 105.5 . . ?

loop_
_geom_bond_atom_site_label_1
_geom_bond_atom_site_label_2
_geom_bond_distance
_geom_bond_site_symmetry_2
_geom_bond_publ_flag
N1 C11 1.146(5) . ?
N2 C32 1.133(6) . ?
N3 C20 1.400(4) . ?
N3 C23 1.380(4) . ?
N3 C33 1.477(5) . ?
N4 C24 1.348(4) . ?
N4 C25 1.331(5) . ?
C1 C2 1.417(5) . ?
C1 C6 1.418(6) . ?
C1 C10 1.431(6) . ?
C2 H2 0.9500 . ?
C2 C3 1.360(7) . ?
C3 H3 0.9500 . ?
C3 C4 1.404(7) . ?
C4 H4 0.9500 . ?
C4 C5 1.364(6) . ?
C5 H5 0.9500 . ?
C5 C6 1.406(6) . ?
C6 C7 1.440(5) . ?
C7 C8 1.380(6) . ?
C7 C32 1.429(6) . ?
C8 C9 1.438(5) . ?
C8 C18 1.471(5) . ?
C9 C10 1.388(5) . ?
C9 C12 1.458(5) . ?
C10 C11 1.424(6) . ?
C12 C13 1.370(5) . ?
C12 C17 1.417(5) . ?
C13 H13 0.9500 . ?
C13 C14 1.397(5) . ?
C14 H14 0.9500 . ?
C14 C15 1.378(5) . ?
C15 H15 0.9500 . ?
C15 C16 1.416(5) . ?
C16 C17 1.399(5) . ?
C16 C21 1.448(5) . ?
C17 C18 1.415(5) . ?
C18 C19 1.368(5) . ?
C19 H19 0.9500 . ?
C19 C20 1.416(5) . ?
C20 C21 1.407(5) . ?
C21 C22 1.441(4) . ?
C22 C23 1.408(5) . ?
C22 C24 1.439(5) . ?
C23 C23 1.433(6) 2_556 ?
C24 C24 1.432(6) 2_556 ?
C25 C25 1.414(7) 2_556 ?
C25 C26 1.481(5) . ?
C26 C27 1.390(6) . ?
C26 C31 1.391(6) . ?
C27 H27 0.9500 . ?
C27 C28 1.395(6) . ?
C28 H28 0.9500 . ?
C28 C29 1.357(7) . ?
C29 H29 0.9500 . ?
C29 C30 1.429(6) . ?
C30 H30 0.9500 . ?
C30 C31 1.421(5) . ?
C31 H31 0.9500 . ?
C33 H33A 0.9900 . ?
C33 H33B 0.9900 . ?
C33 C34 1.546(6) . ?
C34 H34 1.0000 . ?
C34 C35 1.523(6) . ?
C34 C47 1.528(6) . ?
C35 H35A 0.9900 . ?
C35 H35B 0.9900 . ?
C35 C36 1.507(6) . ?
C36 H36A 0.9900 . ?
C36 H36B 0.9900 . ?
C36 C37 1.509(6) . ?
C37 H37A 0.9900 . ?
C37 H37B 0.9900 . ?
C37 C38 1.512(7) . ?
C38 H38A 0.9900 . ?
C38 H38B 0.9900 . ?
C38 C39 1.531(7) . ?
C39 H39A 0.9900 . ?
C39 H39B 0.9900 . ?
C39 C40 1.485(9) . ?
C40 H40A 0.9900 . ?
C40 H40B 0.9900 . ?
C40 C41 1.536(9) . ?
C41 H41A 0.9900 . ?
C41 H41B 0.9900 . ?
C41 C42 1.456(12) . ?
C42 H42A 0.9900 . ?
C42 H42B 0.9900 . ?
C42 H42C 0.9900 . ?
C42 H42D 0.9900 . ?
C42 C43 1.47(3) . ?
C42 C43A 1.68(4) . ?
C43 H43A 0.9900 . ?
C43 H43B 0.9900 . ?
C43 C44 1.545(10) . ?
C44 H44A 0.9900 . ?
C44 H44B 0.9900 . ?
C44 C45 1.522(10) . ?
C45 H45A 0.9900 . ?
C45 H45B 0.9900 . ?
C45 C46 1.547(10) . ?
C46 H46A 1.0885 . ?
C46 H46B 1.0745 . ?
C46 H46C 1.0755 . ?
C47 H47A 0.9900 . ?
C47 H47B 0.9900 . ?
C47 C48 1.510(9) . ?
C48 H48A 0.9900 . ?
C48 H48B 0.9900 . ?
C48 C49 1.529(12) . ?
C49 H49A 0.9900 . ?
C49 H49B 0.9900 . ?
C49 C50 1.511(10) . ?
C50 H50A 0.9900 . ?
C50 H50B 0.9900 . ?
C50 H50C 0.9900 . ?
C50 H50D 0.9900 . ?
C50 C51 1.73(3) . ?
C50 C57 1.50(3) . ?
C51 H51A 0.9900 . ?
C51 H51B 0.9900 . ?
C51 C52 1.63(3) . ?
C52 H52A 0.9900 . ?
C52 H52B 0.9900 . ?
C52 C53 1.529(10) . ?
C53 H53A 0.9900 . ?
C53 H53B 0.9900 . ?
C53 C54 1.550(10) . ?
C54 H54A 0.9900 . ?
C54 H54B 0.9900 . ?
C54 C55 1.530(7) . ?
C55 H55A 0.9900 . ?
C55 H55B 0.9900 . ?
C55 C56 1.539(10) . ?
C56 H56A 0.9801 . ?
C56 H56B 0.9801 . ?
C56 H56C 0.9801 . ?
C44A H44C 0.9900 . ?
C44A H44D 0.9900 . ?
C44A C45A 1.498(10) . ?
C44A C43A 1.517(10) . ?
C45A H45C 0.9900 . ?
C45A H45D 0.9900 . ?
C45A C46A 1.506(9) . ?
C46A H46D 0.9812 . ?
C46A H46E 0.9812 . ?
C46A H46F 0.9812 . ?
C43A H43C 0.9900 . ?
C43A H43D 0.9900 . ?
C60 H60A 0.9900 . ?
C60 H60B 0.9900 . ?
C60 C59 1.527(10) . ?
C60 C61 1.536(10) . ?
C59 H59A 0.9900 . ?
C59 H59B 0.9900 . ?
C59 C62 1.555(10) . ?
C57 H57A 0.9900 . ?
C57 H57B 0.9900 . ?
C57 C58 1.550(10) . ?
C61 H61A 0.9806 . ?
C61 H61B 0.9807 . ?
C61 H61C 0.9806 . ?
C58 H58A 0.9900 . ?
C58 H58B 0.9900 . ?
C58 C62 1.554(10) . ?
C62 H62A 0.9900 . ?
C62 H62B 0.9900 . ?

loop_
_geom_torsion_atom_site_label_1
_geom_torsion_atom_site_label_2
_geom_torsion_atom_site_label_3
_geom_torsion_atom_site_label_4
_geom_torsion
_geom_torsion_site_symmetry_1
_geom_torsion_site_symmetry_2
_geom_torsion_site_symmetry_3
_geom_torsion_site_symmetry_4
_geom_torsion_publ_flag
N3 C20 C21 C16 179.5(3) . . . . ?
N3 C20 C21 C22 -0.9(4) . . . . ?
N3 C33 C34 C35 -72.3(4) . . . . ?
N3 C33 C34 C47 160.6(3) . . . . ?
N4 C25 C26 C27 -129.2(4) . . . . ?
N4 C25 C26 C31 48.4(5) . . . . ?
C1 C2 C3 C4 0.7(8) . . . . ?
C1 C6 C7 C8 -1.6(7) . . . . ?
C1 C6 C7 C32 178.4(4) . . . . ?
C2 C1 C6 C5 -0.1(7) . . . . ?
C2 C1 C6 C7 179.9(4) . . . . ?
C2 C1 C10 C9 -178.3(4) . . . . ?
C2 C1 C10 C11 4.3(6) . . . . ?
C2 C3 C4 C5 -1.1(9) . . . . ?
C3 C4 C5 C6 0.9(9) . . . . ?
C4 C5 C6 C1 -0.3(8) . . . . ?
C4 C5 C6 C7 179.6(5) . . . . ?
C5 C6 C7 C8 178.5(4) . . . . ?
C5 C6 C7 C32 -1.5(7) . . . . ?
C6 C1 C2 C3 -0.1(7) . . . . ?
C6 C1 C10 C9 0.1(6) . . . . ?
C6 C1 C10 C11 -177.4(4) . . . . ?
C6 C7 C8 C9 0.0(6) . . . . ?
C6 C7 C8 C18 -179.6(4) . . . . ?
C7 C8 C9 C10 1.6(6) . . . . ?
C7 C8 C9 C12 -178.0(4) . . . . ?
C7 C8 C18 C17 177.5(4) . . . . ?
C7 C8 C18 C19 -2.0(8) . . . . ?
C8 C9 C10 C1 -1.7(6) . . . . ?
C8 C9 C10 C11 175.8(4) . . . . ?
C8 C9 C12 C13 177.1(4) . . . . ?
C8 C9 C12 C17 -0.6(4) . . . . ?
C8 C18 C19 C20 178.7(4) . . . . ?
C9 C8 C18 C17 -2.2(4) . . . . ?
C9 C8 C18 C19 178.3(4) . . . . ?
C9 C12 C13 C14 -176.8(4) . . . . ?
C9 C12 C17 C16 178.7(3) . . . . ?
C9 C12 C17 C18 -0.8(4) . . . . ?
C10 C1 C2 C3 178.3(5) . . . . ?
C10 C1 C6 C5 -178.5(4) . . . . ?
C10 C1 C6 C7 1.5(7) . . . . ?
C10 C9 C12 C13 -2.5(8) . . . . ?
C10 C9 C12 C17 179.9(4) . . . . ?
C12 C9 C10 C1 177.8(4) . . . . ?
C12 C9 C10 C11 -4.7(7) . . . . ?
C12 C13 C14 C15 -1.0(6) . . . . ?
C12 C17 C18 C8 1.9(4) . . . . ?
C12 C17 C18 C19 -178.6(3) . . . . ?
C13 C12 C17 C16 0.6(6) . . . . ?
C13 C12 C17 C18 -178.9(4) . . . . ?
C13 C14 C15 C16 0.0(6) . . . . ?
C14 C15 C16 C17 1.2(5) . . . . ?
C14 C15 C16 C21 -178.8(4) . . . . ?
C15 C16 C17 C12 -1.5(5) . . . . ?
C15 C16 C17 C18 177.9(4) . . . . ?
C15 C16 C21 C20 -178.9(4) . . . . ?
C15 C16 C21 C22 1.7(7) . . . . ?
C16 C17 C18 C8 -177.6(4) . . . . ?
C16 C17 C18 C19 1.9(6) . . . . ?
C16 C21 C22 C23 -177.9(4) . . . . ?
C16 C21 C22 C24 8.1(7) . . . . ?
C17 C12 C13 C14 0.7(6) . . . . ?
C17 C16 C21 C20 1.1(5) . . . . ?
C17 C16 C21 C22 -178.3(4) . . . . ?
C17 C18 C19 C20 -0.8(5) . . . . ?
C18 C8 C9 C10 -178.7(3) . . . . ?
C18 C8 C9 C12 1.7(4) . . . . ?
C18 C19 C20 N3 -179.6(3) . . . . ?
C18 C19 C20 C21 0.0(6) . . . . ?
C19 C20 C21 C16 -0.2(5) . . . . ?
C19 C20 C21 C22 179.5(3) . . . . ?
C20 N3 C23 C22 2.9(4) . . . . ?
C20 N3 C23 C23 -175.8(4) . . . 2_556 ?
C20 N3 C33 C34 -67.6(4) . . . . ?
C20 C21 C22 C23 2.6(4) . . . . ?
C20 C21 C22 C24 -171.4(4) . . . . ?
C21 C16 C17 C12 178.5(3) . . . . ?
C21 C16 C17 C18 -2.1(5) . . . . ?
C21 C22 C23 N3 -3.4(4) . . . . ?
C21 C22 C23 C23 175.4(4) . . . 2_556 ?
C21 C22 C24 N4 -9.2(6) . . . . ?
C21 C22 C24 C24 170.4(4) . . . 2_556 ?
C23 N3 C20 C19 178.5(3) . . . . ?
C23 N3 C20 C21 -1.2(4) . . . . ?
C23 N3 C33 C34 79.2(4) . . . . ?
C23 C22 C24 N4 177.4(3) . . . . ?
C23 C22 C24 C24 -3.0(6) . . . 2_556 ?
C24 N4 C25 C25 -4.0(6) . . . 2_556 ?
C24 N4 C25 C26 175.2(3) . . . . ?
C24 C22 C23 N3 171.6(3) . . . . ?
C24 C22 C23 C23 -9.6(6) . . . 2_556 ?
C25 N4 C24 C22 175.4(3) . . . . ?
C25 N4 C24 C24 -4.2(6) . . . 2_556 ?
C25 C25 C26 C27 50.0(6) 2_556 . . . ?
C25 C25 C26 C31 -132.4(5) 2_556 . . . ?
C25 C26 C27 C28 177.2(4) . . . . ?
C25 C26 C31 C30 -177.7(4) . . . . ?
C26 C27 C28 C29 0.3(6) . . . . ?
C27 C26 C31 C30 -0.2(6) . . . . ?
C27 C28 C29 C30 0.3(7) . . . . ?
C28 C29 C30 C31 -0.8(7) . . . . ?
C29 C30 C31 C26 0.8(6) . . . . ?
C31 C26 C27 C28 -0.4(6) . . . . ?
C32 C7 C8 C9 -180.0(4) . . . . ?
C32 C7 C8 C18 0.4(7) . . . . ?
C33 N3 C20 C19 -29.4(5) . . . . ?
C33 N3 C20 C21 151.0(3) . . . . ?
C33 N3 C23 C22 -147.2(3) . . . . ?
C33 N3 C23 C23 34.1(7) . . . 2_556 ?
C33 C34 C35 C36 -69.9(5) . . . . ?
C33 C34 C47 C48 -79.1(7) . . . . ?
C34 C35 C36 C37 164.5(3) . . . . ?
C34 C47 C48 C49 178.5(8) . . . . ?
C35 C34 C47 C48 155.0(6) . . . . ?
C35 C36 C37 C38 179.2(4) . . . . ?
C36 C37 C38 C39 173.9(4) . . . . ?
C37 C38 C39 C40 -178.1(4) . . . . ?
C38 C39 C40 C41 176.8(4) . . . . ?
C39 C40 C41 C42 -176.3(6) . . . . ?
C40 C41 C42 C43 -177.8(12) . . . . ?
C40 C41 C42 C43A 174.3(13) . . . . ?
C41 C42 C43 C44 179.6(18) . . . . ?
C41 C42 C43A C44A 178.7(16) . . . . ?
C42 C43 C44 C45 174(3) . . . . ?
C43 C44 C45 C46 -179(3) . . . . ?
C47 C34 C35 C36 55.2(5) . . . . ?
C47 C48 C49 C50 178.7(8) . . . . ?
C48 C49 C50 C51 157.2(14) . . . . ?
C48 C49 C50 C57 166.9(12) . . . . ?
C49 C50 C51 C52 164.6(11) . . . . ?
C49 C50 C57 C58 -124.7(13) . . . . ?
C50 C51 C52 C53 101.0(16) . . . . ?
C50 C57 C58 C62 -97.3(15) . . . . ?
C51 C52 C53 C54 -124.3(19) . . . . ?
C52 C53 C54 C55 157.4(17) . . . . ?
C53 C54 C55 C56 139.1(19) . . . . ?
C45A C44A C43A C42 -176.8(17) . . . . ?
C43A C44A C45A C46A -175(2) . . . . ?
C60 C59 C62 C58 -63(3) . . . . ?
C57 C58 C62 C59 -120(2) . . . . ?
C61 C60 C59 C62 -71(2) . . . . ?

loop_
_smtbx_masks_void_nr
_smtbx_masks_void_average_x
_smtbx_masks_void_average_y
_smtbx_masks_void_average_z
_smtbx_masks_void_volume
_smtbx_masks_void_count_electrons
_smtbx_masks_void_content
1 0.161 0.208 0.322 76.1 14.5 ?
2 0.161 0.292 0.822 76.1 14.5 ?
3 -0.161 0.708 0.178 76.1 14.5 ?
4 -0.161 0.792 0.678 76.1 14.5 ?
5 0.339 0.208 0.678 76.1 14.5 ?
6 0.339 0.292 0.178 76.1 14.5 ?
7 0.661 0.708 0.822 76.1 14.5 ?
8 0.661 0.792 0.322 76.1 14.5 ?
